data_4002669
loop_
_publ_author_name
'Kamminga, Machteld E.'
'Fang, Hong-Hua'
'Filip, Marina R.'
'Giustino, Feliciano'
'Baas, Jacob'
'Blake, Graeme R.'
'Loi, Maria Antonietta'
'Palstra, Thomas T. M.'

_publ_section_title
;
 Confinement Effects in Low-Dimensional Lead Iodide Perovskite Hybrids
;
_journal_issue 13
_journal_name_full 'Chemistry of Materials'
_journal_page_first 4554
_journal_paper_doi 10.1021/acs.chemmater.6b00809
_journal_volume 28
_journal_year 2016
_chemical_formula_sum 'C54 H84 I14 N6 Pb4'
_chemical_formula_weight 3422.62
_space_group_crystal_system orthorhombic
_space_group_IT_number 29
_space_group_name_Hall 'P 2c -2ac'
_space_group_name_H-M_alt 'P c a 21'
_symmetry_space_group_name_Hall 'P 2c -2ac'
_symmetry_space_group_name_H-M 'P c a 21'
_atom_sites_solution_hydrogens geom
_audit_creation_method SHELXL-2014/6
_cell_angle_alpha 90
_cell_angle_beta 90
_cell_angle_gamma 90
_cell_formula_units_Z 4
_cell_length_a 8.5278(8)
_cell_length_b 29.824(3)
_cell_length_c 33.208(3)
_cell_measurement_reflns_used 9487
_cell_measurement_temperature 100(2)
_cell_measurement_theta_max 36.28
_cell_measurement_theta_min 2.81
_cell_volume 8445.9(14)
_computing_cell_refinement 'Bruker SAINT'
_computing_data_collection 'Bruker APEX2'
_computing_molecular_graphics 'Bruker SHELXTL'
_computing_publication_material 'Bruker SHELXTL'
_computing_structure_refinement 'SHELXL-2014/6 (Sheldrick, 2014)'
_diffrn_ambient_temperature 100(2)
_diffrn_measured_fraction_theta_full 0.997
_diffrn_measured_fraction_theta_max 0.998
_diffrn_measurement_device_type 'Bruker APEX-II CCD'
_diffrn_radiation_source 'sealed tube'
_diffrn_radiation_type MoK\a
_diffrn_radiation_wavelength 0.71073
_diffrn_reflns_av_R_equivalents 0.0287
_diffrn_reflns_av_unetI/netI 0.0282
_diffrn_reflns_Laue_measured_fraction_full 0.997
_diffrn_reflns_Laue_measured_fraction_max 0.998
_diffrn_reflns_limit_h_max 9
_diffrn_reflns_limit_h_min -10
_diffrn_reflns_limit_k_max 37
_diffrn_reflns_limit_k_min -37
_diffrn_reflns_limit_l_max 41
_diffrn_reflns_limit_l_min -41
_diffrn_reflns_number 105667
_diffrn_reflns_point_group_measured_fraction_full 0.998
_diffrn_reflns_point_group_measured_fraction_max 0.998
_diffrn_reflns_theta_full 25.000
_diffrn_reflns_theta_max 26.373
_diffrn_reflns_theta_min 2.732
_exptl_absorpt_coefficient_mu 13.100
_exptl_absorpt_correction_T_max 0.9486
_exptl_absorpt_correction_T_min 0.5918
_exptl_absorpt_correction_type multi-scan
_exptl_crystal_colour yellow
_exptl_crystal_density_diffrn 2.692
_exptl_crystal_description Square
_exptl_crystal_F_000 6080
_exptl_crystal_size_max 0.220
_exptl_crystal_size_mid 0.140
_exptl_crystal_size_min 0.020
_refine_diff_density_max 3.798
_refine_diff_density_min -1.625
_refine_diff_density_rms 0.169
_refine_ls_abs_structure_details
;
 Refined as an inversion twin.
;
_refine_ls_abs_structure_Flack 0.132(3)
_refine_ls_extinction_coef .
_refine_ls_extinction_method none
_refine_ls_goodness_of_fit_ref 1.114
_refine_ls_hydrogen_treatment constr
_refine_ls_matrix_type full
_refine_ls_number_parameters 710
_refine_ls_number_reflns 16915
_refine_ls_number_restraints 1
_refine_ls_restrained_S_all 1.114
_refine_ls_R_factor_all 0.0212
_refine_ls_R_factor_gt 0.0202
_refine_ls_shift/su_max 0.002
_refine_ls_shift/su_mean 0.000
_refine_ls_structure_factor_coef Fsqd
_refine_ls_weighting_details 'w=1/[\s^2^(Fo^2^)+(0.0133P)^2^+20.6013P] where P=(Fo^2^+2Fc^2^)/3'
_refine_ls_weighting_scheme calc
_refine_ls_wR_factor_gt 0.0472
_refine_ls_wR_factor_ref 0.0478
_reflns_Friedel_coverage 0.963
_reflns_Friedel_fraction_full 0.998
_reflns_Friedel_fraction_max 0.998
_reflns_number_gt 16509
_reflns_number_total 16915
_reflns_threshold_expression 'I > 2\s(I)'
_cod_data_source_file PPA3Pb2I7.cif
_cod_data_source_block PPA3Pb2I7
_cod_database_code 4002669
_shelx_space_group_comment
;
The symmetry employed for this shelxl refinement is uniquely defined
by the following loop, which should always be used as a source of
symmetry information in preference to the above space-group names.
They are only intended as comments.
;
_shelx_estimated_absorpt_t_min 0.161
_shelx_estimated_absorpt_t_max 0.780
_shelxl_version_number 2014/6

loop_
_space_group_symop_operation_xyz
'x, y, z'
'-x, -y, z+1/2'
'x+1/2, -y, z'
'-x+1/2, y, z+1/2'

loop_
_atom_site_label
_atom_site_type_symbol
_atom_site_fract_x
_atom_site_fract_y
_atom_site_fract_z
_atom_site_U_iso_or_equiv
_atom_site_adp_type
_atom_site_occupancy
_atom_site_site_symmetry_order
_atom_site_calc_flag
_atom_site_refinement_flags_posn
_atom_site_refinement_flags_adp
_atom_site_refinement_flags_occupancy
_atom_site_disorder_assembly
_atom_site_disorder_group
Pb01 Pb 0.94769(3) 0.42381(2) 0.20407(2) 0.01281(6) Uani 1 1 d . . . . .
Pb02 Pb 1.45076(3) 0.27950(2) 0.20287(2) 0.01411(6) Uani 1 1 d . . . . .
Pb03 Pb 1.57964(4) 0.06935(2) 0.06432(2) 0.01395(7) Uani 1 1 d . . . . .
Pb04 Pb 1.51932(4) 0.17510(2) 0.13349(2) 0.01493(6) Uani 1 1 d . . . . .
I005 I 0.92277(6) 0.43342(2) 0.10769(2) 0.01756(11) Uani 1 1 d . . . . .
I006 I 1.44930(6) 0.27494(2) 0.10273(2) 0.01865(12) Uani 1 1 d . . . . .
I007 I 1.12893(6) 0.33164(2) 0.19726(2) 0.02019(11) Uani 1 1 d . . . . .
I008 I 0.75424(6) 0.51574(2) 0.20653(2) 0.01616(11) Uani 1 1 d . . . . .
I009 I 1.40721(7) -0.02235(2) 0.07286(2) 0.01895(11) Uani 1 1 d . . . . .
I010 I 1.78494(6) 0.16214(2) 0.06745(2) 0.01734(11) Uani 1 1 d . . . . .
I011 I 1.24771(6) 0.18879(2) 0.20038(2) 0.01741(11) Uani 1 1 d . . . . .
I012 I 1.59021(7) 0.07572(2) 0.16443(2) 0.01704(11) Uani 1 1 d . . . . .
I013 I 1.56409(7) 0.05300(2) -0.02827(2) 0.02030(12) Uani 1 1 d . . . . .
I014 I 1.26871(6) 0.13220(2) 0.07256(2) 0.01716(11) Uani 1 1 d . . . . .
I015 I 1.45693(7) 0.28781(2) 0.29612(2) 0.02163(12) Uani 1 1 d . . . . .
I016 I 1.76500(6) 0.21861(2) 0.19478(2) 0.01750(11) Uani 1 1 d . . . . .
I017 I 0.62879(6) 0.37181(2) 0.20053(2) 0.02007(11) Uani 1 1 d . . . . .
I018 I 0.96464(7) 0.40941(2) 0.30020(2) 0.02762(13) Uani 1 1 d . . . . .
N1 N 1.9981(9) 0.1017(2) 0.1523(2) 0.0220(16) Uani 1 1 d . . . . .
H1A H 1.8960 0.0946 0.1571 0.033 Uiso 1 1 calc R U . . .
H1B H 2.0151 0.1030 0.1253 0.033 Uiso 1 1 calc R U . . .
H1C H 2.0200 0.1288 0.1635 0.033 Uiso 1 1 calc R U . . .
N2 N 0.5114(9) 0.4509(3) 0.1245(2) 0.0217(16) Uani 1 1 d . . . . .
H2A H 0.5431 0.4396 0.1486 0.032 Uiso 1 1 calc R U . . .
H2B H 0.4647 0.4779 0.1284 0.032 Uiso 1 1 calc R U . . .
H2C H 0.5961 0.4543 0.1081 0.032 Uiso 1 1 calc R U . . .
N3 N 1.6375(10) -0.0645(3) -0.0113(2) 0.0241(17) Uani 1 1 d . . . . .
H3A H 1.6506 -0.0662 0.0158 0.036 Uiso 1 1 calc R U . . .
H3B H 1.5984 -0.0371 -0.0179 0.036 Uiso 1 1 calc R U . . .
H3C H 1.7317 -0.0685 -0.0237 0.036 Uiso 1 1 calc R U . . .
N4 N 0.8800(9) 0.5939(2) 0.2821(2) 0.0211(16) Uani 1 1 d . . . . .
H4A H 0.7792 0.5908 0.2906 0.032 Uiso 1 1 calc R U . . .
H4B H 0.8838 0.5913 0.2548 0.032 Uiso 1 1 calc R U . . .
H4C H 0.9167 0.6214 0.2895 0.032 Uiso 1 1 calc R U . . .
C5 C 1.0255(11) 0.1003(3) -0.0248(3) 0.0232(19) Uani 1 1 d . . . . .
H5A H 1.0664 0.1300 -0.0165 0.028 Uiso 1 1 calc R U . . .
H5B H 0.9233 0.0957 -0.0113 0.028 Uiso 1 1 calc R U . . .
N6 N 1.0366(9) 0.2526(3) 0.1155(2) 0.0227(16) Uani 1 1 d . . . . .
H6A H 1.0310 0.2568 0.1426 0.034 Uiso 1 1 calc R U . . .
H6B H 1.1389 0.2529 0.1077 0.034 Uiso 1 1 calc R U . . .
H6C H 0.9930 0.2257 0.1091 0.034 Uiso 1 1 calc R U . . .
C7 C 0.3969(11) 0.4192(3) 0.1054(3) 0.0220(19) Uani 1 1 d . . . . .
H7A H 0.2891 0.4304 0.1101 0.026 Uiso 1 1 calc R U . . .
H7B H 0.4060 0.3895 0.1185 0.026 Uiso 1 1 calc R U . . .
C8 C 0.9797(11) 0.5581(3) 0.3009(3) 0.0218(18) Uani 1 1 d . . . . .
H8A H 1.0818 0.5566 0.2867 0.026 Uiso 1 1 calc R U . . .
H8B H 0.9272 0.5287 0.2979 0.026 Uiso 1 1 calc R U . . .
C9 C 1.6017(12) -0.0668(3) 0.1705(3) 0.024(2) Uani 1 1 d . . . . .
H9A H 1.5790 -0.0373 0.1581 0.029 Uiso 1 1 calc R U . . .
H9B H 1.7128 -0.0743 0.1651 0.029 Uiso 1 1 calc R U . . .
C10 C 1.0741(11) 0.0644(3) 0.2159(3) 0.0190(18) Uani 1 1 d . . . . .
H10A H 1.0801 0.0949 0.2274 0.023 Uiso 1 1 calc R U . . .
H10B H 0.9677 0.0525 0.2211 0.023 Uiso 1 1 calc R U . . .
C11 C 1.0012(11) 0.1001(3) -0.0696(3) 0.025(2) Uani 1 1 d . . . . .
H11A H 0.9593 0.0706 -0.0780 0.030 Uiso 1 1 calc R U . . .
H11B H 1.1031 0.1047 -0.0832 0.030 Uiso 1 1 calc R U . . .
C12 C 1.7633(11) 0.2693(3) -0.0294(3) 0.027(2) Uani 1 1 d . . . . .
H12 H 1.7050 0.2528 -0.0101 0.032 Uiso 1 1 calc R U . . .
C13 C 1.1844(11) 0.0381(3) 0.2812(3) 0.024(2) Uani 1 1 d . . . . .
C14 C 1.0979(12) 0.5293(3) 0.3655(3) 0.028(2) Uani 1 1 d . . . . .
H14A H 1.0347 0.5015 0.3642 0.034 Uiso 1 1 calc R U . . .
H14B H 1.1968 0.5240 0.3507 0.034 Uiso 1 1 calc R U . . .
C15 C 0.3210(10) 0.3780(3) -0.0031(3) 0.0219(19) Uani 1 1 d . . . . .
C16 C 1.2534(11) 0.5696(3) 0.4195(3) 0.0226(19) Uani 1 1 d . . . . .
H16 H 1.3117 0.5840 0.3988 0.027 Uiso 1 1 calc R U . . .
C17 C 1.0070(11) 0.5676(3) 0.3450(3) 0.0220(19) Uani 1 1 d . . . . .
H17A H 0.9048 0.5716 0.3586 0.026 Uiso 1 1 calc R U . . .
H17B H 1.0669 0.5958 0.3478 0.026 Uiso 1 1 calc R U . . .
C18 C 1.1356(11) 0.5396(3) 0.4093(3) 0.0213(18) Uani 1 1 d . . . . .
C19 C 0.4221(11) 0.4138(3) 0.0609(3) 0.0233(19) Uani 1 1 d . . . . .
H19A H 0.5256 0.3997 0.0562 0.028 Uiso 1 1 calc R U . . .
H19B H 0.4231 0.4437 0.0480 0.028 Uiso 1 1 calc R U . . .
C20 C 0.7448(11) 0.1022(3) -0.1415(3) 0.026(2) Uani 1 1 d . . . . .
H20 H 0.6968 0.0820 -0.1231 0.031 Uiso 1 1 calc R U . . .
C21 C 0.2947(11) 0.3850(3) 0.0415(3) 0.0212(18) Uani 1 1 d . . . . .
H21A H 0.2915 0.3555 0.0551 0.025 Uiso 1 1 calc R U . . .
H21B H 0.1917 0.3997 0.0455 0.025 Uiso 1 1 calc R U . . .
C22 C 0.8872(12) 0.1370(3) -0.0824(3) 0.026(2) Uani 1 1 d . . . . .
H22A H 0.7891 0.1343 -0.0666 0.031 Uiso 1 1 calc R U . . .
H22B H 0.9341 0.1667 -0.0765 0.031 Uiso 1 1 calc R U . . .
C23 C 0.8492(11) 0.1341(3) -0.1271(3) 0.0231(19) Uani 1 1 d . . . . .
C24 C 1.9370(12) 0.3295(3) -0.0466(3) 0.027(2) Uani 1 1 d . . . . .
H24 H 1.9992 0.3546 -0.0392 0.033 Uiso 1 1 calc R U . . .
C25 C 0.2893(12) 0.4109(3) -0.0306(3) 0.030(2) Uani 1 1 d . . . . .
H25 H 0.2488 0.4387 -0.0212 0.035 Uiso 1 1 calc R U . . .
C26 C 1.8519(11) 0.3061(3) -0.0168(3) 0.024(2) Uani 1 1 d . . . . .
C27 C 1.8605(13) 0.3187(3) 0.0265(3) 0.031(2) Uani 1 1 d . . . . .
H27A H 1.7540 0.3186 0.0383 0.037 Uiso 1 1 calc R U . . .
H27B H 1.9041 0.3494 0.0291 0.037 Uiso 1 1 calc R U . . .
C28 C 1.9664(11) 0.2850(3) 0.0493(3) 0.0229(19) Uani 1 1 d . . . . .
H28A H 1.9382 0.2541 0.0412 0.027 Uiso 1 1 calc R U . . .
H28B H 2.0771 0.2902 0.0417 0.027 Uiso 1 1 calc R U . . .
C29 C 1.2863(11) 0.5785(3) 0.4592(3) 0.025(2) Uani 1 1 d . . . . .
H29 H 1.3678 0.5990 0.4658 0.030 Uiso 1 1 calc R U . . .
C30 C 0.3817(11) 0.3373(3) -0.0172(3) 0.025(2) Uani 1 1 d . . . . .
H30 H 0.4042 0.3138 0.0012 0.030 Uiso 1 1 calc R U . . .
C31 C 1.7589(12) 0.2566(3) -0.0690(3) 0.032(2) Uani 1 1 d . . . . .
H31 H 1.6985 0.2313 -0.0767 0.038 Uiso 1 1 calc R U . . .
C32 C 1.8413(13) 0.2803(3) -0.0978(3) 0.032(2) Uani 1 1 d . . . . .
H32 H 1.8359 0.2717 -0.1252 0.038 Uiso 1 1 calc R U . . .
C33 C 1.0503(12) 0.5199(3) 0.4397(3) 0.031(2) Uani 1 1 d . . . . .
H33 H 0.9676 0.4999 0.4330 0.037 Uiso 1 1 calc R U . . .
C34 C 0.7803(14) 0.1281(3) -0.2092(3) 0.036(3) Uani 1 1 d . . . . .
H34 H 0.7579 0.1261 -0.2372 0.043 Uiso 1 1 calc R U . . .
C35 C 1.2023(12) 0.5581(3) 0.4895(3) 0.027(2) Uani 1 1 d . . . . .
H35 H 1.2261 0.5642 0.5169 0.033 Uiso 1 1 calc R U . . .
C36 C 1.0828(13) 0.5287(4) 0.4796(3) 0.035(2) Uani 1 1 d . . . . .
H36 H 1.0235 0.5145 0.5002 0.042 Uiso 1 1 calc R U . . .
C37 C 1.9309(12) 0.3165(3) -0.0866(3) 0.029(2) Uani 1 1 d . . . . .
H37 H 1.9889 0.3326 -0.1063 0.035 Uiso 1 1 calc R U . . .
C38 C 0.7093(12) 0.0990(3) -0.1820(3) 0.032(2) Uani 1 1 d . . . . .
H38 H 0.6367 0.0771 -0.1912 0.039 Uiso 1 1 calc R U . . .
C39 C 0.9179(13) 0.1633(3) -0.1549(3) 0.033(2) Uani 1 1 d . . . . .
H39 H 0.9887 0.1857 -0.1458 0.039 Uiso 1 1 calc R U . . .
C40 C 0.4094(13) 0.3313(4) -0.0585(3) 0.036(2) Uani 1 1 d . . . . .
H40 H 0.4531 0.3040 -0.0680 0.044 Uiso 1 1 calc R U . . .
C41 C 0.3731(14) 0.3649(4) -0.0851(3) 0.040(3) Uani 1 1 d . . . . .
H41 H 0.3885 0.3605 -0.1132 0.048 Uiso 1 1 calc R U . . .
C42 C 0.3139(14) 0.4053(4) -0.0711(3) 0.039(3) Uani 1 1 d . . . . .
H42 H 0.2905 0.4289 -0.0894 0.046 Uiso 1 1 calc R U . . .
C43 C 0.8847(15) 0.1601(4) -0.1947(3) 0.045(3) Uani 1 1 d . . . . .
H43 H 0.9338 0.1801 -0.2131 0.054 Uiso 1 1 calc R U . . .
C44 C 1.1946(13) 0.0344(3) 0.2365(3) 0.031(2) Uani 1 1 d . . . . .
H44A H 1.1768 0.0029 0.2284 0.037 Uiso 1 1 calc R U . . .
H44B H 1.3011 0.0431 0.2276 0.037 Uiso 1 1 calc R U . . .
C45 C 1.2488(14) 0.0739(4) 0.3015(3) 0.040(3) Uani 1 1 d . . . . .
H45 H 1.3054 0.0954 0.2861 0.048 Uiso 1 1 calc R U . . .
C46 C 1.1027(13) 0.0061(4) 0.3039(4) 0.042(3) Uani 1 1 d . . . . .
46 H 1.0561 -0.0193 0.2915 0.050 Uiso 1 1 calc R U . . .
C47 C 1.2372(18) 0.0807(5) 0.3417(4) 0.058(4) Uani 1 1 d . . . . .
H47 H 1.2824 0.1064 0.3541 0.070 Uiso 1 1 calc R U . . .
C48 C 1.1572(18) 0.0490(6) 0.3641(4) 0.062(4) Uani 1 1 d . . . . .
H48 H 1.1484 0.0528 0.3924 0.075 Uiso 1 1 calc R U . . .
C49 C 1.0918(16) 0.0130(6) 0.3468(5) 0.064(5) Uani 1 1 d . . . . .
H49 H 1.0377 -0.0082 0.3630 0.077 Uiso 1 1 calc R U . . .
C50 C 0.2004(13) 0.2308(3) -0.0551(3) 0.035(2) Uani 1 1 d . . . . .
H50 H 0.1198 0.2501 -0.0457 0.042 Uiso 1 1 calc R U . . .
C51 C 1.2815(13) 0.2049(3) -0.0279(3) 0.035(2) Uani 1 1 d . . . . .
H51 H 1.2595 0.2065 0.0001 0.042 Uiso 1 1 calc R U . . .
C52 C 1.4305(12) 0.1746(3) -0.0830(4) 0.035(2) Uani 1 1 d . . . . .
H52 H 1.5099 0.1547 -0.0922 0.042 Uiso 1 1 calc R U . . .
C53 C 1.3973(14) 0.1761(4) -0.0427(4) 0.042(3) Uani 1 1 d . . . . .
H53 H 1.4536 0.1574 -0.0246 0.051 Uiso 1 1 calc R U . . .
C54 C 0.2340(12) 0.2291(3) -0.0955(3) 0.028(2) Uani 1 1 d . . . . .
H54 H 0.1757 0.2474 -0.1135 0.034 Uiso 1 1 calc R U . . .
C55 C 1.4881(14) 0.2463(4) -0.1646(3) 0.041(3) Uani 1 1 d . . . . .
H55A H 1.4290 0.2730 -0.1554 0.049 Uiso 1 1 calc R U . . .
H55B H 1.5903 0.2458 -0.1505 0.049 Uiso 1 1 calc R U . . .
C56 C 1.3510(12) 0.2013(3) -0.1109(3) 0.030(2) Uani 1 1 d . . . . .
C57 C 1.3927(14) 0.2022(4) -0.1545(3) 0.040(3) Uani 1 1 d . . . . .
H57A H 1.2959 0.2012 -0.1710 0.048 Uiso 1 1 calc R U . . .
H57B H 1.4567 0.1755 -0.1612 0.048 Uiso 1 1 calc R U . . .
N58 N 1.6144(11) 0.2897(3) -0.2194(3) 0.036(2) Uani 1 1 d . . . . .
H58A H 1.5708 0.3144 -0.2078 0.053 Uiso 1 1 calc R U . . .
H58B H 1.6200 0.2938 -0.2465 0.053 Uiso 1 1 calc R U . . .
H58C H 1.7126 0.2855 -0.2093 0.053 Uiso 1 1 calc R U . . .
C59 C 1.5144(14) 0.2490(4) -0.2103(4) 0.039(3) Uani 1 1 d . . . . .
H59A H 1.5677 0.2216 -0.2199 0.047 Uiso 1 1 calc R U . . .
H59B H 1.4123 0.2516 -0.2243 0.047 Uiso 1 1 calc R U . . .
C60 C 0.9498(11) 0.2893(3) 0.0946(3) 0.026(2) Uani 1 1 d . . . . .
H60A H 0.9916 0.3187 0.1034 0.031 Uiso 1 1 calc R U . . .
H60B H 0.8375 0.2880 0.1020 0.031 Uiso 1 1 calc R U . . .

loop_
_atom_site_aniso_label
_atom_site_aniso_U_11
_atom_site_aniso_U_22
_atom_site_aniso_U_33
_atom_site_aniso_U_23
_atom_site_aniso_U_13
_atom_site_aniso_U_12
Pb01 0.01112(14) 0.01370(13) 0.01360(14) -0.00026(11) -0.00010(12) -0.00027(10)
Pb02 0.01292(14) 0.01417(13) 0.01525(15) -0.00113(12) 0.00020(12) 0.00000(10)
Pb03 0.01264(15) 0.01443(13) 0.01478(15) -0.00070(11) -0.00041(12) -0.00006(11)
Pb04 0.01285(14) 0.01530(13) 0.01664(14) -0.00263(11) -0.00038(12) 0.00103(11)
I005 0.0148(3) 0.0249(3) 0.0129(3) -0.0031(2) 0.0003(2) -0.0002(2)
I006 0.0190(3) 0.0206(3) 0.0164(3) 0.0028(2) 0.0009(2) 0.0019(2)
I007 0.0168(3) 0.0178(2) 0.0260(3) -0.0020(2) -0.0008(2) 0.0058(2)
I008 0.0128(2) 0.0160(2) 0.0197(3) -0.0021(2) -0.0009(2) 0.00418(18)
I009 0.0175(3) 0.0188(2) 0.0205(3) 0.0023(2) -0.0004(2) -0.0062(2)
I010 0.0162(3) 0.0145(2) 0.0214(3) -0.0014(2) 0.0051(2) -0.00150(19)
I011 0.0157(3) 0.0152(2) 0.0214(3) -0.0025(2) 0.0041(2) -0.00255(19)
I012 0.0164(3) 0.0183(2) 0.0164(3) 0.0018(2) 0.0002(2) 0.0016(2)
I013 0.0233(3) 0.0235(3) 0.0141(3) 0.0028(2) 0.0001(2) 0.0003(2)
I014 0.0126(3) 0.0223(3) 0.0165(3) -0.0014(2) -0.0028(2) 0.0002(2)
I015 0.0286(3) 0.0220(3) 0.0144(3) 0.0021(2) -0.0009(2) 0.0001(2)
I016 0.0125(3) 0.0218(2) 0.0182(3) -0.0012(2) -0.0024(2) -0.0001(2)
I017 0.0155(3) 0.0195(2) 0.0252(3) 0.0023(2) 0.0000(2) -0.0068(2)
I018 0.0230(3) 0.0451(4) 0.0148(3) -0.0017(3) 0.0006(2) 0.0003(3)
N1 0.021(4) 0.027(4) 0.018(4) 0.002(3) -0.006(3) -0.002(3)
N2 0.015(4) 0.033(4) 0.016(4) 0.006(3) 0.000(3) 0.000(3)
N3 0.024(4) 0.028(4) 0.021(4) 0.002(3) 0.002(3) 0.007(3)
N4 0.019(4) 0.030(4) 0.014(4) -0.004(3) -0.002(3) -0.002(3)
C5 0.022(5) 0.026(5) 0.022(5) -0.003(4) 0.000(4) -0.003(4)
N6 0.021(4) 0.029(4) 0.019(4) 0.008(3) -0.003(3) -0.008(3)
C7 0.016(5) 0.026(4) 0.025(5) -0.003(4) 0.003(4) -0.002(3)
C8 0.022(5) 0.021(4) 0.023(5) -0.004(4) -0.004(4) 0.000(4)
C9 0.022(5) 0.032(5) 0.019(5) 0.002(4) -0.007(4) -0.005(4)
C10 0.019(5) 0.020(4) 0.018(4) 0.000(3) -0.003(3) -0.001(3)
C11 0.018(5) 0.040(5) 0.016(4) 0.002(4) -0.001(4) 0.002(4)
C12 0.026(5) 0.032(5) 0.023(5) 0.005(4) 0.001(4) -0.002(4)
C13 0.013(5) 0.035(5) 0.025(5) 0.006(4) -0.001(4) 0.003(4)
C14 0.027(5) 0.032(5) 0.026(5) -0.007(4) -0.006(4) 0.006(4)
C15 0.015(4) 0.028(5) 0.023(5) -0.002(4) -0.004(4) 0.000(4)
C16 0.016(5) 0.025(4) 0.027(5) -0.003(4) 0.002(4) 0.004(4)
C17 0.019(5) 0.027(5) 0.020(5) 0.001(3) 0.003(4) 0.002(4)
C18 0.023(5) 0.021(4) 0.020(4) 0.002(3) -0.004(4) 0.008(4)
C19 0.020(5) 0.024(4) 0.026(5) 0.002(4) 0.000(4) -0.001(4)
C20 0.022(5) 0.029(5) 0.027(5) 0.005(4) 0.002(4) -0.004(4)
C21 0.018(5) 0.025(4) 0.020(4) -0.003(3) -0.001(4) -0.003(4)
C22 0.030(5) 0.027(5) 0.021(5) 0.003(4) -0.001(4) -0.001(4)
C23 0.025(5) 0.024(4) 0.020(5) 0.005(4) -0.006(4) -0.002(4)
C24 0.031(6) 0.020(4) 0.031(5) 0.007(4) -0.003(4) 0.006(4)
C25 0.023(5) 0.039(5) 0.027(5) -0.001(4) -0.009(4) -0.009(4)
C26 0.023(5) 0.025(4) 0.025(5) 0.001(4) 0.000(4) 0.009(4)
C27 0.036(6) 0.035(5) 0.021(5) 0.002(4) -0.007(4) 0.006(4)
C28 0.024(5) 0.025(5) 0.019(5) -0.004(3) -0.003(4) -0.003(4)
C29 0.018(5) 0.031(5) 0.027(5) -0.005(4) 0.001(4) -0.001(4)
C30 0.029(5) 0.025(4) 0.022(5) -0.005(4) -0.005(4) 0.000(4)
C31 0.030(6) 0.038(6) 0.026(5) -0.002(4) -0.005(4) -0.004(4)
C32 0.033(6) 0.045(6) 0.017(5) 0.006(4) -0.004(4) 0.009(5)
C33 0.027(6) 0.030(5) 0.035(6) 0.010(4) -0.010(4) -0.012(4)
C34 0.047(7) 0.039(6) 0.022(5) 0.005(4) -0.009(5) -0.008(5)
C35 0.029(6) 0.036(5) 0.016(4) -0.002(4) -0.006(4) 0.015(4)
C36 0.029(6) 0.041(6) 0.033(6) 0.019(5) 0.003(4) -0.002(5)
C37 0.026(6) 0.036(5) 0.025(5) 0.009(4) 0.006(4) 0.012(4)
C38 0.031(6) 0.027(5) 0.038(6) 0.008(4) -0.010(4) -0.008(4)
C39 0.035(6) 0.031(5) 0.032(6) 0.009(4) -0.002(4) -0.014(4)
C40 0.031(6) 0.042(6) 0.036(6) -0.015(5) 0.001(5) -0.011(5)
C41 0.046(7) 0.057(7) 0.018(5) -0.006(5) -0.003(5) -0.026(6)
C42 0.043(7) 0.042(6) 0.031(6) 0.010(5) -0.011(5) -0.008(5)
C43 0.055(8) 0.051(7) 0.028(6) 0.014(5) 0.003(5) -0.022(6)
C44 0.032(6) 0.029(5) 0.030(5) 0.000(4) -0.013(4) 0.007(4)
C45 0.041(7) 0.054(7) 0.025(6) -0.006(5) -0.012(5) -0.008(5)
C46 0.026(6) 0.044(6) 0.056(8) 0.028(6) 0.002(5) 0.001(5)
C47 0.071(10) 0.081(10) 0.023(6) -0.005(6) -0.016(6) 0.004(8)
C48 0.056(9) 0.109(13) 0.023(6) 0.003(7) 0.002(6) 0.024(9)
C49 0.033(7) 0.092(11) 0.068(10) 0.059(9) 0.011(7) 0.006(7)
C50 0.038(6) 0.024(5) 0.044(6) 0.002(4) 0.002(5) 0.004(4)
C51 0.043(7) 0.026(5) 0.036(6) 0.003(4) -0.002(5) 0.004(4)
C52 0.024(6) 0.032(5) 0.049(7) 0.002(5) -0.008(5) 0.008(4)
C53 0.035(7) 0.034(6) 0.058(8) 0.015(5) -0.010(6) 0.003(5)
C54 0.023(5) 0.023(4) 0.039(6) 0.004(4) -0.007(4) 0.007(4)
C55 0.039(7) 0.047(7) 0.036(6) -0.009(5) -0.005(5) 0.004(5)
C56 0.021(5) 0.024(5) 0.044(6) 0.002(4) -0.004(4) -0.002(4)
C57 0.042(7) 0.040(6) 0.038(6) 0.004(5) 0.000(5) 0.008(5)
N58 0.034(5) 0.036(5) 0.037(5) 0.004(4) 0.002(4) 0.004(4)
C59 0.041(7) 0.033(6) 0.043(7) -0.003(5) 0.017(5) -0.005(5)
C60 0.021(5) 0.036(5) 0.021(5) 0.002(4) -0.005(4) 0.001(4)

loop_
_atom_type_symbol
_atom_type_description
_atom_type_scat_dispersion_real
_atom_type_scat_dispersion_imag
_atom_type_scat_source
C C 0.0033 0.0016 'International Tables Vol C Tables 4.2.6.8 and 6.1.1.4'
H H 0.0000 0.0000 'International Tables Vol C Tables 4.2.6.8 and 6.1.1.4'
N N 0.0061 0.0033 'International Tables Vol C Tables 4.2.6.8 and 6.1.1.4'
I I -0.4742 1.8119 'International Tables Vol C Tables 4.2.6.8 and 6.1.1.4'
Pb Pb -3.3944 10.1111 'International Tables Vol C Tables 4.2.6.8 and 6.1.1.4'

loop_
_geom_angle_atom_site_label_1
_geom_angle_atom_site_label_2
_geom_angle_atom_site_label_3
_geom_angle
_geom_angle_site_symmetry_1
_geom_angle_site_symmetry_3
I017 Pb01 I007 89.501(17) . .
I017 Pb01 I008 175.055(17) . 3_565
I007 Pb01 I008 95.338(17) . 3_565
I017 Pb01 I008 88.714(17) . .
I007 Pb01 I008 176.866(19) . .
I008 Pb01 I008 86.406(10) 3_565 .
I017 Pb01 I005 87.105(17) . .
I007 Pb01 I005 92.209(17) . .
I008 Pb01 I005 91.681(16) 3_565 .
I008 Pb01 I005 85.129(16) . .
I017 Pb01 I018 90.580(18) . .
I007 Pb01 I018 86.168(18) . .
I008 Pb01 I018 90.759(17) 3_565 .
I008 Pb01 I018 96.425(18) . .
I005 Pb01 I018 177.186(19) . .
I015 Pb02 I017 86.943(17) . 1_655
I015 Pb02 I007 91.963(18) . .
I017 Pb02 I007 89.260(17) 1_655 .
I015 Pb02 I011 95.851(17) . .
I017 Pb02 I011 175.266(18) 1_655 .
I007 Pb02 I011 86.830(17) . .
I015 Pb02 I016 96.493(17) . .
I017 Pb02 I016 95.112(17) 1_655 .
I007 Pb02 I016 170.666(18) . .
I011 Pb02 I016 88.381(16) . .
I015 Pb02 I006 177.645(17) . .
I017 Pb02 I006 90.739(16) 1_655 .
I007 Pb02 I006 87.589(16) . .
I011 Pb02 I006 86.434(16) . .
I016 Pb02 I006 84.119(15) . .
I013 Pb03 I009 86.127(16) . .
I013 Pb03 I009 93.279(17) . 3
I009 Pb03 I009 91.136(11) . 3
I013 Pb03 I014 97.949(17) . .
I009 Pb03 I014 96.500(17) . .
I009 Pb03 I014 166.803(18) 3 .
I013 Pb03 I010 100.733(17) . .
I009 Pb03 I010 171.879(18) . .
I009 Pb03 I010 84.185(17) 3 .
I014 Pb03 I010 86.919(16) . .
I013 Pb03 I012 174.198(18) . .
I009 Pb03 I012 88.398(16) . .
I009 Pb03 I012 84.903(16) 3 .
I014 Pb03 I012 84.569(16) . .
I010 Pb03 I012 84.585(16) . .
I010 Pb04 I012 88.525(16) . .
I010 Pb04 I016 91.239(17) . .
I012 Pb04 I016 92.740(17) . .
I010 Pb04 I006 91.482(16) . .
I012 Pb04 I006 179.75(2) . .
I016 Pb04 I006 87.011(16) . .
I010 Pb04 I014 89.488(18) . .
I012 Pb04 I014 87.650(16) . .
I016 Pb04 I014 179.183(18) . .
I006 Pb04 I014 92.598(17) . .
I010 Pb04 I011 179.62(2) . .
I012 Pb04 I011 91.821(16) . .
I016 Pb04 I011 88.902(17) . .
I006 Pb04 I011 88.173(16) . .
I014 Pb04 I011 90.368(17) . .
Pb04 I006 Pb02 73.666(14) . .
Pb02 I007 Pb01 148.02(2) . .
Pb01 I008 Pb01 155.46(2) 3_465 .
Pb03 I009 Pb03 143.45(2) . 3_455
Pb04 I010 Pb03 75.146(14) . .
Pb02 I011 Pb04 74.820(14) . .
Pb04 I012 Pb03 74.146(14) . .
Pb04 I014 Pb03 74.953(15) . .
Pb04 I016 Pb02 74.866(14) . .
Pb01 I017 Pb02 148.37(2) . 1_455
C9 N1 H1A 109.5 3 .
C9 N1 H1B 109.5 3 .
H1A N1 H1B 109.5 . .
C9 N1 H1C 109.5 3 .
H1A N1 H1C 109.5 . .
H1B N1 H1C 109.5 . .
C7 N2 H2A 109.5 . .
C7 N2 H2B 109.5 . .
H2A N2 H2B 109.5 . .
C7 N2 H2C 109.5 . .
H2A N2 H2C 109.5 . .
H2B N2 H2C 109.5 . .
C5 N3 H3A 109.5 3 .
C5 N3 H3B 109.5 3 .
H3A N3 H3B 109.5 . .
C5 N3 H3C 109.5 3 .
H3A N3 H3C 109.5 . .
H3B N3 H3C 109.5 . .
C8 N4 H4A 109.5 . .
C8 N4 H4B 109.5 . .
H4A N4 H4B 109.5 . .
C8 N4 H4C 109.5 . .
H4A N4 H4C 109.5 . .
H4B N4 H4C 109.5 . .
N3 C5 C11 112.3(7) 3_455 .
N3 C5 H5A 109.1 3_455 .
C11 C5 H5A 109.1 . .
N3 C5 H5B 109.1 3_455 .
C11 C5 H5B 109.1 . .
H5A C5 H5B 107.9 . .
C60 N6 H6A 109.5 . .
C60 N6 H6B 109.5 . .
H6A N6 H6B 109.5 . .
C60 N6 H6C 109.5 . .
H6A N6 H6C 109.5 . .
H6B N6 H6C 109.5 . .
N2 C7 C19 113.0(7) . .
N2 C7 H7A 109.0 . .
C19 C7 H7A 109.0 . .
N2 C7 H7B 109.0 . .
C19 C7 H7B 109.0 . .
H7A C7 H7B 107.8 . .
N4 C8 C17 110.9(7) . .
N4 C8 H8A 109.5 . .
C17 C8 H8A 109.5 . .
N4 C8 H8B 109.5 . .
C17 C8 H8B 109.5 . .
H8A C8 H8B 108.1 . .
N1 C9 C10 109.9(8) 3_455 3
N1 C9 H9A 109.7 3_455 .
C10 C9 H9A 109.7 3 .
N1 C9 H9B 109.7 3_455 .
C10 C9 H9B 109.7 3 .
H9A C9 H9B 108.2 . .
C44 C10 C9 111.5(8) . 3_455
C44 C10 H10A 109.3 . .
C9 C10 H10A 109.3 3_455 .
C44 C10 H10B 109.3 . .
C9 C10 H10B 109.3 3_455 .
H10A C10 H10B 108.0 . .
C5 C11 C22 111.2(8) . .
C5 C11 H11A 109.4 . .
C22 C11 H11A 109.4 . .
C5 C11 H11B 109.4 . .
C22 C11 H11B 109.4 . .
H11A C11 H11B 108.0 . .
C31 C12 C26 121.3(9) . .
C31 C12 H12 119.3 . .
C26 C12 H12 119.3 . .
C45 C13 C46 117.6(10) . .
C45 C13 C44 121.3(9) . .
C46 C13 C44 121.0(10) . .
C18 C14 C17 112.3(7) . .
C18 C14 H14A 109.1 . .
C17 C14 H14A 109.1 . .
C18 C14 H14B 109.1 . .
C17 C14 H14B 109.1 . .
H14A C14 H14B 107.9 . .
C25 C15 C30 118.3(9) . .
C25 C15 C21 121.5(9) . .
C30 C15 C21 120.2(8) . .
C29 C16 C18 120.5(9) . .
C29 C16 H16 119.7 . .
C18 C16 H16 119.7 . .
C8 C17 C14 111.6(7) . .
C8 C17 H17A 109.3 . .
C14 C17 H17A 109.3 . .
C8 C17 H17B 109.3 . .
C14 C17 H17B 109.3 . .
H17A C17 H17B 108.0 . .
C33 C18 C16 118.6(9) . .
C33 C18 C14 120.2(9) . .
C16 C18 C14 121.2(9) . .
C7 C19 C21 112.0(8) . .
C7 C19 H19A 109.2 . .
C21 C19 H19A 109.2 . .
C7 C19 H19B 109.2 . .
C21 C19 H19B 109.2 . .
H19A C19 H19B 107.9 . .
C38 C20 C23 121.5(9) . .
C38 C20 H20 119.3 . .
C23 C20 H20 119.3 . .
C15 C21 C19 112.8(8) . .
C15 C21 H21A 109.0 . .
C19 C21 H21A 109.0 . .
C15 C21 H21B 109.0 . .
C19 C21 H21B 109.0 . .
H21A C21 H21B 107.8 . .
C23 C22 C11 111.5(8) . .
C23 C22 H22A 109.3 . .
C11 C22 H22A 109.3 . .
C23 C22 H22B 109.3 . .
C11 C22 H22B 109.3 . .
H22A C22 H22B 108.0 . .
C20 C23 C39 117.9(9) . .
C20 C23 C22 120.8(8) . .
C39 C23 C22 121.3(8) . .
C37 C24 C26 121.0(9) . .
C37 C24 H24 119.5 . .
C26 C24 H24 119.5 . .
C15 C25 C42 122.4(10) . .
C15 C25 H25 118.8 . .
C42 C25 H25 118.8 . .
C12 C26 C24 117.1(9) . .
C12 C26 C27 121.0(9) . .
C24 C26 C27 121.8(9) . .
C26 C27 C28 109.7(8) . .
C26 C27 H27A 109.7 . .
C28 C27 H27A 109.7 . .
C26 C27 H27B 109.7 . .
C28 C27 H27B 109.7 . .
H27A C27 H27B 108.2 . .
C60 C28 C27 112.1(8) 1_655 .
C60 C28 H28A 109.2 1_655 .
C27 C28 H28A 109.2 . .
C60 C28 H28B 109.2 1_655 .
C27 C28 H28B 109.2 . .
H28A C28 H28B 107.9 . .
C16 C29 C35 120.6(9) . .
C16 C29 H29 119.7 . .
C35 C29 H29 119.7 . .
C15 C30 C40 119.9(9) . .
C15 C30 H30 120.0 . .
C40 C30 H30 120.0 . .
C12 C31 C32 120.6(10) . .
C12 C31 H31 119.7 . .
C32 C31 H31 119.7 . .
C37 C32 C31 119.9(9) . .
C37 C32 H32 120.1 . .
C31 C32 H32 120.1 . .
C18 C33 C36 121.2(9) . .
C18 C33 H33 119.4 . .
C36 C33 H33 119.4 . .
C38 C34 C43 118.7(10) . .
C38 C34 H34 120.6 . .
C43 C34 H34 120.6 . .
C29 C35 C36 119.3(9) . .
C29 C35 H35 120.4 . .
C36 C35 H35 120.4 . .
C33 C36 C35 119.8(9) . .
C33 C36 H36 120.1 . .
C35 C36 H36 120.1 . .
C32 C37 C24 120.0(9) . .
C32 C37 H37 120.0 . .
C24 C37 H37 120.0 . .
C20 C38 C34 119.7(9) . .
C20 C38 H38 120.2 . .
C34 C38 H38 120.2 . .
C43 C39 C23 120.8(10) . .
C43 C39 H39 119.6 . .
C23 C39 H39 119.6 . .
C41 C40 C30 119.9(10) . .
C41 C40 H40 120.1 . .
C30 C40 H40 120.1 . .
C40 C41 C42 120.1(10) . .
C40 C41 H41 120.0 . .
C42 C41 H41 120.0 . .
C25 C42 C41 119.4(10) . .
C25 C42 H42 120.3 . .
C41 C42 H42 120.3 . .
C39 C43 C34 121.4(10) . .
C39 C43 H43 119.3 . .
C34 C43 H43 119.3 . .
C13 C44 C10 111.4(8) . .
C13 C44 H44A 109.3 . .
C10 C44 H44A 109.3 . .
C13 C44 H44B 109.3 . .
C10 C44 H44B 109.3 . .
H44A C44 H44B 108.0 . .
C47 C45 C13 124.7(12) . .
C47 C45 H45 117.7 . .
C13 C45 H45 117.7 . .
C13 C46 C49 117.7(12) . .
C13 C46 46 121.1 . .
C49 C46 46 121.1 . .
C45 C47 C48 117.5(14) . .
C45 C47 H47 121.2 . .
C48 C47 H47 121.2 . .
C49 C48 C47 121.6(12) . .
C49 C48 H48 119.2 . .
C47 C48 H48 119.2 . .
C48 C49 C46 120.7(12) . .
C48 C49 H49 119.6 . .
C46 C49 H49 119.6 . .
C54 C50 C51 121.1(10) . 1_455
C54 C50 H50 119.5 . .
C51 C50 H50 119.5 1_455 .
C50 C51 C53 118.0(11) 1_655 .
C50 C51 H51 121.0 1_655 .
C53 C51 H51 121.0 . .
C53 C52 C56 121.9(10) . .
C53 C52 H52 119.0 . .
C56 C52 H52 119.0 . .
C52 C53 C51 120.8(10) . .
C52 C53 H53 119.6 . .
C51 C53 H53 119.6 . .
C50 C54 C56 122.0(9) . 1_455
C50 C54 H54 119.0 . .
C56 C54 H54 119.0 1_455 .
C59 C55 C57 109.1(9) . .
C59 C55 H55A 109.9 . .
C57 C55 H55A 109.9 . .
C59 C55 H55B 109.9 . .
C57 C55 H55B 109.9 . .
H55A C55 H55B 108.3 . .
C54 C56 C52 116.2(10) 1_655 .
C54 C56 C57 121.2(9) 1_655 .
C52 C56 C57 122.5(10) . .
C56 C57 C55 109.9(9) . .
C56 C57 H57A 109.7 . .
C55 C57 H57A 109.7 . .
C56 C57 H57B 109.7 . .
C55 C57 H57B 109.7 . .
H57A C57 H57B 108.2 . .
C59 N58 H58A 109.5 . .
C59 N58 H58B 109.5 . .
H58A N58 H58B 109.5 . .
C59 N58 H58C 109.5 . .
H58A N58 H58C 109.5 . .
H58B N58 H58C 109.5 . .
N58 C59 C55 108.7(9) . .
N58 C59 H59A 109.9 . .
C55 C59 H59A 109.9 . .
N58 C59 H59B 109.9 . .
C55 C59 H59B 109.9 . .
H59A C59 H59B 108.3 . .
N6 C60 C28 110.7(8) . 1_455
N6 C60 H60A 109.5 . .
C28 C60 H60A 109.5 1_455 .
N6 C60 H60B 109.5 . .
C28 C60 H60B 109.5 1_455 .
H60A C60 H60B 108.1 . .

loop_
_geom_bond_atom_site_label_1
_geom_bond_atom_site_label_2
_geom_bond_distance
_geom_bond_site_symmetry_2
Pb01 I017 3.1329(6) .
Pb01 I007 3.1617(6) .
Pb01 I008 3.1767(6) 3_565
Pb01 I008 3.2009(6) .
Pb01 I005 3.2205(7) .
Pb01 I018 3.2243(7) .
Pb02 I015 3.1071(7) .
Pb02 I017 3.1449(6) 1_655
Pb02 I007 3.1598(6) .
Pb02 I011 3.2130(6) .
Pb02 I016 3.2483(6) .
Pb02 I006 3.3284(7) .
Pb03 I013 3.1160(7) .
Pb03 I009 3.1181(6) .
Pb03 I009 3.1382(6) 3
Pb03 I014 3.2587(6) .
Pb03 I010 3.2763(6) .
Pb03 I012 3.3313(7) .
Pb04 I010 3.1764(6) .
Pb04 I012 3.1945(7) .
Pb04 I016 3.1962(6) .
Pb04 I006 3.2041(7) .
Pb04 I014 3.2091(6) .
Pb04 I011 3.2351(6) .
I008 Pb01 3.1767(6) 3_465
I009 Pb03 3.1383(6) 3_455
I017 Pb02 3.1447(6) 1_455
N1 C9 1.492(11) 3
N1 H1A 0.9100 .
N1 H1B 0.9100 .
N1 H1C 0.9100 .
N2 C7 1.499(11) .
N2 H2A 0.9100 .
N2 H2B 0.9100 .
N2 H2C 0.9100 .
N3 C5 1.501(12) 3
N3 H3A 0.9100 .
N3 H3B 0.9100 .
N3 H3C 0.9100 .
N4 C8 1.502(11) .
N4 H4A 0.9100 .
N4 H4B 0.9100 .
N4 H4C 0.9100 .
C5 N3 1.501(12) 3_455
C5 C11 1.501(13) .
C5 H5A 0.9900 .
C5 H5B 0.9900 .
N6 C60 1.495(12) .
N6 H6A 0.9100 .
N6 H6B 0.9100 .
N6 H6C 0.9100 .
C7 C19 1.501(13) .
C7 H7A 0.9900 .
C7 H7B 0.9900 .
C8 C17 1.510(12) .
C8 H8A 0.9900 .
C8 H8B 0.9900 .
C9 N1 1.492(11) 3_455
C9 C10 1.527(13) 3
C9 H9A 0.9900 .
C9 H9B 0.9900 .
C10 C44 1.522(12) .
C10 C9 1.527(13) 3_455
C10 H10A 0.9900 .
C10 H10B 0.9900 .
C11 C22 1.529(13) .
C11 H11A 0.9900 .
C11 H11B 0.9900 .
C12 C31 1.369(13) .
C12 C26 1.397(13) .
C12 H12 0.9500 .
C13 C45 1.377(14) .
C13 C46 1.402(14) .
C13 C44 1.492(13) .
C14 C18 1.520(13) .
C14 C17 1.538(13) .
C14 H14A 0.9900 .
C14 H14B 0.9900 .
C15 C25 1.368(13) .
C15 C30 1.399(12) .
C15 C21 1.512(12) .
C16 C29 1.375(13) .
C16 C18 1.386(13) .
C16 H16 0.9500 .
C17 H17A 0.9900 .
C17 H17B 0.9900 .
C18 C33 1.376(13) .
C19 C21 1.527(12) .
C19 H19A 0.9900 .
C19 H19B 0.9900 .
C20 C38 1.382(14) .
C20 C23 1.389(13) .
C20 H20 0.9500 .
C21 H21A 0.9900 .
C21 H21B 0.9900 .
C22 C23 1.521(12) .
C22 H22A 0.9900 .
C22 H22B 0.9900 .
C23 C39 1.399(13) .
C24 C37 1.383(14) .
C24 C26 1.413(13) .
C24 H24 0.9500 .
C25 C42 1.372(15) .
C25 H25 0.9500 .
C26 C27 1.487(13) .
C27 C28 1.550(13) .
C27 H27A 0.9900 .
C27 H27B 0.9900 .
C28 C60 1.515(13) 1_655
C28 H28A 0.9900 .
C28 H28B 0.9900 .
C29 C35 1.377(13) .
C29 H29 0.9500 .
C30 C40 1.405(14) .
C30 H30 0.9500 .
C31 C32 1.381(14) .
C31 H31 0.9500 .
C32 C37 1.373(15) .
C32 H32 0.9500 .
C33 C36 1.380(15) .
C33 H33 0.9500 .
C34 C38 1.391(14) .
C34 C43 1.392(15) .
C34 H34 0.9500 .
C35 C36 1.385(15) .
C35 H35 0.9500 .
C36 H36 0.9500 .
C37 H37 0.9500 .
C38 H38 0.9500 .
C39 C43 1.355(15) .
C39 H39 0.9500 .
C40 C41 1.371(16) .
C40 H40 0.9500 .
C41 C42 1.388(16) .
C41 H41 0.9500 .
C42 H42 0.9500 .
C43 H43 0.9500 .
C44 H44A 0.9900 .
C44 H44B 0.9900 .
C45 C47 1.356(16) .
C45 H45 0.9500 .
C46 C49 1.44(2) .
C46 46 0.9500 .
C47 C48 1.38(2) .
C47 H47 0.9500 .
C48 C49 1.34(2) .
C48 H48 0.9500 .
C49 H49 0.9500 .
C50 C54 1.373(15) .
C50 C51 1.374(14) 1_455
C50 H50 0.9500 .
C51 C50 1.374(14) 1_655
C51 C53 1.397(16) .
C51 H51 0.9500 .
C52 C53 1.367(17) .
C52 C56 1.399(14) .
C52 H52 0.9500 .
C53 H53 0.9500 .
C54 C56 1.394(14) 1_455
C54 H54 0.9500 .
C55 C59 1.535(16) .
C55 C57 1.584(17) .
C55 H55A 0.9900 .
C55 H55B 0.9900 .
C56 C54 1.394(14) 1_655
C56 C57 1.492(15) .
C57 H57A 0.9900 .
C57 H57B 0.9900 .
N58 C59 1.514(13) .
N58 H58A 0.9100 .
N58 H58B 0.9100 .
N58 H58C 0.9100 .
C59 H59A 0.9900 .
C59 H59B 0.9900 .
C60 C28 1.515(13) 1_455
C60 H60A 0.9900 .
C60 H60B 0.9900 .
